data_7007866
loop_
_publ_author_name
'Moxham, Gemma L.'
'Douglas, Thomas M.'
'Brayshaw, Simon K.'
'Kociok-K\"ohn, Gabriele'
'Lowe, John P.'
'Weller, Andrew S.'

_publ_section_title
;
 The role of halogenated carborane monoanions in olefin hydrogenation
 catalysed by cationic iridium phosphine complexes.
;
_journal_issue 46
_journal_name_full 'Dalton transactions (Cambridge, England : 2003)'
_journal_page_first 5492
_journal_page_last 5505
_journal_paper_doi 10.1039/b612049k
_journal_year 2006
_chemical_formula_moiety 'C37 H36 B11 Cl6 P2 Ir,(C6 H5 F)'
_chemical_formula_sum 'C43 H41 B11 Cl6 F Ir P2'
_chemical_formula_weight 1162.51
_chemical_name_common 1b
_chemical_name_systematic
;
?
;
_space_group_IT_number 15
_symmetry_cell_setting monoclinic
_symmetry_space_group_name_Hall '-C 2yc'
_symmetry_space_group_name_H-M 'C 1 2/c 1'
_atom_sites_solution_hydrogens geom
_atom_sites_solution_primary direct
_atom_sites_solution_secondary difmap
_audit_creation_method SHELXL-97
_cell_angle_alpha 90.00
_cell_angle_beta 97.571(8)
_cell_angle_gamma 90.00
_cell_formula_units_Z 8
_cell_length_a 35.046(4)
_cell_length_b 13.0180(17)
_cell_length_c 23.823(3)
_cell_measurement_reflns_used 98000
_cell_measurement_temperature 150(2)
_cell_measurement_theta_max 23.257
_cell_measurement_theta_min 2.910
_cell_volume 10774(2)
_computing_cell_refinement 'HKL Scalepack (Otwinowski & Minor 1997)'
_computing_data_collection 'Collect, Nonius program suite version 1.9 (1997)'
_computing_data_reduction 'Denzo and Scalepack (Otwinowski & Minor, 1997)'
_computing_molecular_graphics 'ORTEP3 for Windows - L. J. Farrugia, J. Appl. Crystallogr. 1997, 30, 565'
_computing_publication_material 'SHELX97-2, G. M. Sheldrick'
_computing_structure_refinement
;
SHELX97-2 Program for Crystal Structure Analysis. G. M. Sheldrick,
Institut f. Anorg. Chemie der Universit\"at, Tammanstrasse 4,
D-3400 G\"ottingen, Germany, 1998.
;
_computing_structure_solution
;
SIR97- Altomare A., Burla M.C., Camalli M., Cascarano G.L., Giacovazzo C. ,
Guagliardi A., Moliterni A.G.G., Polidori G.,Spagna R.
(1999) J. Appl. Cryst. 32, 115-119.
;
_diffrn_ambient_temperature 150(2)
_diffrn_measured_fraction_theta_full 0.886
_diffrn_measured_fraction_theta_max 0.886
_diffrn_measurement_device_type 'Nonius Kappa CCD'
_diffrn_measurement_method '395 1.3 degree images with \f and \w scans'
_diffrn_radiation_monochromator graphite
_diffrn_radiation_source 'fine-focus sealed tube'
_diffrn_radiation_type MoK\a
_diffrn_radiation_wavelength 0.71073
_diffrn_reflns_av_R_equivalents 0.5539
_diffrn_reflns_av_sigmaI/netI 0.2848
_diffrn_reflns_limit_h_max 38
_diffrn_reflns_limit_h_min -38
_diffrn_reflns_limit_k_max 14
_diffrn_reflns_limit_k_min -14
_diffrn_reflns_limit_l_max 26
_diffrn_reflns_limit_l_min -26
_diffrn_reflns_number 26916
_diffrn_reflns_theta_full 23.21
_diffrn_reflns_theta_max 23.21
_diffrn_reflns_theta_min 3.05
_diffrn_standards_decay_% 0
_diffrn_standards_number 0
_exptl_absorpt_coefficient_mu 2.869
_exptl_absorpt_correction_type none
_exptl_crystal_colour 'pale yellow'
_exptl_crystal_density_diffrn 1.433
_exptl_crystal_density_method 'not measured'
_exptl_crystal_description plate
_exptl_crystal_F_000 4576
_exptl_crystal_size_max 0.20
_exptl_crystal_size_mid 0.10
_exptl_crystal_size_min 0.05
_refine_diff_density_max 2.754
_refine_diff_density_min -1.144
_refine_diff_density_rms 0.260
_refine_ls_extinction_method none
_refine_ls_goodness_of_fit_ref 1.076
_refine_ls_hydrogen_treatment noref
_refine_ls_matrix_type full
_refine_ls_number_parameters 373
_refine_ls_number_reflns 6821
_refine_ls_number_restraints 0
_refine_ls_restrained_S_all 1.076
_refine_ls_R_factor_all 0.2923
_refine_ls_R_factor_gt 0.1691
_refine_ls_shift/su_max 0.000
_refine_ls_shift/su_mean 0.000
_refine_ls_structure_factor_coef Fsqd
_refine_ls_weighting_details 'calc w=1/[\s^2^(Fo^2^)+(0.1300P)^2^+1525.7361P] where P=(Fo^2^+2Fc^2^)/3'
_refine_ls_weighting_scheme calc
_refine_ls_wR_factor_gt 0.3706
_refine_ls_wR_factor_ref 0.4497
_reflns_number_gt 3089
_reflns_number_total 6821
_reflns_threshold_expression >2sigma(I)
_cod_data_source_file b612049k.txt
_cod_data_source_block h05asw3
_cod_original_sg_symbol_H-M 'C 2/c'
_cod_database_code 7007866

loop_
_symmetry_equiv_pos_as_xyz
'x, y, z'
'-x, y, -z+1/2'
'x+1/2, y+1/2, z'
'-x+1/2, y+1/2, -z+1/2'
'-x, -y, -z'
'x, -y, z-1/2'
'-x+1/2, -y+1/2, -z'
'x+1/2, -y+1/2, z-1/2'

loop_
_atom_site_label
_atom_site_type_symbol
_atom_site_fract_x
_atom_site_fract_y
_atom_site_fract_z
_atom_site_U_iso_or_equiv
_atom_site_adp_type
_atom_site_occupancy
_atom_site_symmetry_multiplicity
_atom_site_calc_flag
_atom_site_refinement_flags
_atom_site_disorder_assembly
_atom_site_disorder_group
Ir Ir 0.60816(5) 0.68174(12) 0.56676(7) 0.0488(6) Uani 1 1 d . . .
P1 P 0.5628(3) 0.8096(9) 0.5396(4) 0.053(3) Uani 1 1 d . . .
P2 P 0.6433(4) 0.5322(7) 0.5581(5) 0.051(3) Uani 1 1 d . . .
Cl2 Cl 0.6679(3) 0.7978(7) 0.5785(4) 0.047(2) Uani 1 1 d . . .
Cl1 Cl 0.6084(3) 0.7050(7) 0.6744(4) 0.050(2) Uani 1 1 d . . .
Cl6 Cl 0.6321(3) 0.9846(8) 0.6710(4) 0.056(3) Uani 1 1 d . . .
Cl3 Cl 0.7320(4) 1.0049(8) 0.6447(4) 0.059(3) Uani 1 1 d . . .
Cl4 Cl 0.7048(4) 1.0426(9) 0.7882(5) 0.070(3) Uani 1 1 d . . .
Cl5 Cl 0.6286(3) 0.8576(8) 0.8076(4) 0.058(3) Uani 1 1 d . . .
C2 C 0.5287(8) 0.848(3) 0.5878(11) 0.068(14) Uani 1 1 d G . .
C3 C 0.5425(6) 0.887(3) 0.6408(12) 0.061(12) Uiso 1 1 d G . .
H3 H 0.5695 0.8940 0.6518 0.074 Uiso 1 1 calc R . .
C4 C 0.5170(8) 0.917(3) 0.6776(10) 0.069(13) Uani 1 1 d G . .
H4 H 0.5264 0.9443 0.7138 0.082 Uiso 1 1 calc R . .
C5 C 0.4775(8) 0.908(3) 0.6615(14) 0.085(16) Uiso 1 1 d G . .
H5 H 0.4601 0.9279 0.6866 0.102 Uiso 1 1 calc R . .
C6 C 0.4637(6) 0.868(3) 0.6085(15) 0.09(2) Uani 1 1 d G . .
H6 H 0.4368 0.8613 0.5975 0.113 Uiso 1 1 calc R . .
C7 C 0.4893(8) 0.838(3) 0.5717(12) 0.11(2) Uiso 1 1 d G . .
H7 H 0.4798 0.8110 0.5355 0.129 Uiso 1 1 calc R . .
C8 C 0.5291(9) 0.767(2) 0.4754(10) 0.065(14) Uani 1 1 d G . .
C9 C 0.5164(10) 0.8421(17) 0.4358(13) 0.095(18) Uiso 1 1 d G . .
H9 H 0.5261 0.9102 0.4405 0.114 Uiso 1 1 calc R . .
C10 C 0.4897(10) 0.818(2) 0.3893(12) 0.070(12) Uiso 1 1 d G . .
H10 H 0.4811 0.8689 0.3622 0.084 Uiso 1 1 calc R . .
C11 C 0.4756(9) 0.718(3) 0.3824(11) 0.087(17) Uiso 1 1 d G . .
H11 H 0.4573 0.7012 0.3507 0.104 Uiso 1 1 calc R . .
C12 C 0.4883(9) 0.6428(19) 0.4220(11) 0.068(14) Uani 1 1 d G . .
H12 H 0.4786 0.5747 0.4173 0.082 Uiso 1 1 calc R . .
C13 C 0.5150(9) 0.6674(18) 0.4685(10) 0.067(13) Uani 1 1 d G . .
H13 H 0.5236 0.6160 0.4955 0.081 Uiso 1 1 calc R . .
C14 C 0.5832(8) 0.9282(15) 0.5205(11) 0.059(12) Uani 1 1 d G . .
C15 C 0.5764(8) 1.0205(18) 0.5468(11) 0.073(16) Uani 1 1 d G . .
H15 H 0.5588 1.0230 0.5738 0.088 Uiso 1 1 calc R . .
C16 C 0.5955(9) 1.1092(16) 0.5336(13) 0.076(16) Uani 1 1 d G . .
H16 H 0.5908 1.1723 0.5516 0.091 Uiso 1 1 calc R . .
C17 C 0.6213(9) 1.106(2) 0.4940(15) 0.09(2) Uani 1 1 d G . .
H17 H 0.6343 1.1662 0.4850 0.113 Uiso 1 1 calc R . .
C18 C 0.6280(8) 1.013(3) 0.4677(12) 0.082(16) Uani 1 1 d G . .
H18 H 0.6456 1.0108 0.4407 0.099 Uiso 1 1 calc R . .
C19 C 0.6090(8) 0.925(2) 0.4809(11) 0.052(10) Uiso 1 1 d G . .
H19 H 0.6136 0.8615 0.4629 0.063 Uiso 1 1 calc R . .
C20 C 0.6220(10) 0.459(2) 0.4917(11) 0.080(16) Uani 1 1 d G . .
C21 C 0.5825(10) 0.444(3) 0.4811(16) 0.12(2) Uiso 1 1 d G . .
H21 H 0.5664 0.4667 0.5079 0.142 Uiso 1 1 calc R . .
C22 C 0.5664(9) 0.397(3) 0.4314(18) 0.11(2) Uani 1 1 d G . .
H22 H 0.5393 0.3864 0.4242 0.127 Uiso 1 1 calc R . .
C23 C 0.5899(14) 0.364(3) 0.3922(13) 0.084(17) Uani 1 1 d G . .
H23 H 0.5789 0.3314 0.3582 0.101 Uiso 1 1 calc R . .
C24 C 0.6294(13) 0.379(3) 0.4028(13) 0.12(3) Uani 1 1 d G . .
H24 H 0.6455 0.3566 0.3760 0.143 Uiso 1 1 calc R . .
C25 C 0.6455(9) 0.427(3) 0.4525(15) 0.071(14) Uani 1 1 d G . .
H25 H 0.6726 0.4368 0.4598 0.085 Uiso 1 1 calc R . .
C26 C 0.6933(6) 0.557(2) 0.5462(11) 0.049(10) Uiso 1 1 d G . .
C27 C 0.6987(6) 0.611(2) 0.4976(10) 0.066(13) Uani 1 1 d G . .
H27 H 0.6771 0.6369 0.4733 0.079 Uiso 1 1 calc R . .
C28 C 0.7357(8) 0.629(2) 0.4846(9) 0.045(9) Uiso 1 1 d G . .
H28 H 0.7394 0.6656 0.4514 0.053 Uiso 1 1 calc R . .
C29 C 0.7673(6) 0.591(2) 0.5201(11) 0.063(13) Uani 1 1 d G . .
H29 H 0.7926 0.6030 0.5112 0.075 Uiso 1 1 calc R . .
C30 C 0.7619(7) 0.537(2) 0.5687(10) 0.067(14) Uani 1 1 d G . .
H30 H 0.7835 0.5116 0.5930 0.080 Uiso 1 1 calc R . .
C31 C 0.7249(8) 0.520(2) 0.5817(9) 0.070(14) Uani 1 1 d G . .
H31 H 0.7213 0.4829 0.6149 0.084 Uiso 1 1 calc R . .
C32 C 0.6481(8) 0.4283(15) 0.6101(9) 0.044(10) Uani 1 1 d G . .
C33 C 0.6647(8) 0.3347(18) 0.5990(8) 0.059(12) Uani 1 1 d G . .
H33 H 0.6763 0.3261 0.5655 0.071 Uiso 1 1 calc R . .
C34 C 0.6642(8) 0.2538(15) 0.6370(9) 0.066(14) Uani 1 1 d G . .
H34 H 0.6756 0.1899 0.6294 0.079 Uiso 1 1 calc R . .
C35 C 0.6473(7) 0.2665(15) 0.6861(8) 0.045(9) Uiso 1 1 d G . .
H35 H 0.6470 0.2112 0.7120 0.054 Uiso 1 1 calc R . .
C36 C 0.6307(7) 0.3601(17) 0.6972(8) 0.038(8) Uiso 1 1 d G . .
H36 H 0.6191 0.3688 0.7307 0.046 Uiso 1 1 calc R . .
C37 C 0.6311(7) 0.4410(14) 0.6592(10) 0.052(10) Uiso 1 1 d G . .
H37 H 0.6198 0.5050 0.6668 0.063 Uiso 1 1 calc R . .
C1 C 0.730(2) 0.724(4) 0.747(2) 0.09(2) Uani 1 1 d . . .
H1 H 0.7538 0.6693 0.7638 0.113 Uiso 1 1 calc R . .
B2 B 0.6861(15) 0.699(4) 0.762(2) 0.058(13) Uiso 1 1 d . . .
H2A H 0.6788 0.6326 0.7881 0.070 Uiso 1 1 calc R . .
B3 B 0.6973(15) 0.683(5) 0.696(2) 0.062(13) Uiso 1 1 d . . .
H3A H 0.6959 0.6027 0.6785 0.074 Uiso 1 1 calc R . .
B4 B 0.7326(18) 0.773(3) 0.6814(17) 0.058(15) Uani 1 1 d . . .
H4A H 0.7545 0.7530 0.6527 0.069 Uiso 1 1 calc R . .
B5 B 0.7465(16) 0.846(4) 0.746(2) 0.061(15) Uani 1 1 d . . .
H5A H 0.7768 0.8713 0.7588 0.074 Uiso 1 1 calc R . .
B6 B 0.7129(11) 0.803(4) 0.7950(15) 0.048(13) Uani 1 1 d . . .
H6A H 0.7207 0.8049 0.8421 0.057 Uiso 1 1 calc R . .
B7 B 0.6559(19) 0.754(5) 0.699(2) 0.073(16) Uiso 1 1 d . . .
B8 B 0.6864(13) 0.796(3) 0.6538(17) 0.042(10) Uiso 1 1 d . . .
B9 B 0.7136(15) 0.903(4) 0.684(2) 0.051(12) Uani 1 1 d . . .
B10 B 0.7061(18) 0.919(4) 0.760(3) 0.068(16) Uani 1 1 d . . .
B11 B 0.6586(19) 0.824(4) 0.7643(18) 0.067(18) Uani 1 1 d . . .
B12 B 0.665(2) 0.884(3) 0.6980(17) 0.062(17) Uani 1 1 d . . .
C40 C 0.5754(18) 0.207(5) 0.805(3) 0.24(6) Uiso 1 1 d G . .
C41 C 0.612(2) 0.165(4) 0.814(2) 0.13(3) Uiso 1 1 d G . .
H41 H 0.6171 0.1002 0.7976 0.158 Uiso 1 1 calc R . .
C42 C 0.6420(15) 0.218(5) 0.845(2) 0.15(3) Uiso 1 1 d G . .
H42 H 0.6672 0.1898 0.8510 0.181 Uiso 1 1 calc R . .
C43 C 0.6350(15) 0.313(4) 0.869(2) 0.17(4) Uiso 1 1 d G . .
H43 H 0.6553 0.3495 0.8903 0.205 Uiso 1 1 calc R . .
C44 C 0.5981(18) 0.355(4) 0.860(2) 0.096(18) Uiso 1 1 d G . .
H44 H 0.5933 0.4195 0.8762 0.116 Uiso 1 1 calc R . .
C45 C 0.5684(14) 0.301(5) 0.829(3) 0.21(5) Uiso 1 1 d G . .
H45 H 0.5432 0.3299 0.8228 0.257 Uiso 1 1 calc R . .
F F 0.553(2) 0.134(6) 0.773(3) 0.22(3) Uiso 1 1 d . . .

loop_
_atom_site_aniso_label
_atom_site_aniso_U_11
_atom_site_aniso_U_22
_atom_site_aniso_U_33
_atom_site_aniso_U_23
_atom_site_aniso_U_13
_atom_site_aniso_U_12
Ir 0.0697(11) 0.0291(8) 0.0495(9) -0.0017(8) 0.0152(7) -0.0015(9)
P1 0.061(7) 0.039(6) 0.058(6) -0.001(5) 0.007(5) -0.005(6)
P2 0.072(8) 0.025(5) 0.060(7) 0.001(5) 0.022(5) 0.001(5)
Cl2 0.072(7) 0.033(5) 0.038(5) 0.000(4) 0.012(4) -0.002(4)
Cl1 0.069(7) 0.036(5) 0.046(5) -0.005(4) 0.011(4) -0.004(4)
Cl6 0.071(7) 0.041(6) 0.056(6) -0.007(4) 0.004(5) 0.009(5)
Cl3 0.084(8) 0.046(6) 0.050(6) 0.008(5) 0.017(5) -0.015(5)
Cl4 0.110(10) 0.044(6) 0.058(7) -0.008(5) 0.017(6) -0.014(6)
Cl5 0.078(8) 0.051(6) 0.050(6) -0.005(4) 0.029(5) 0.005(5)
C2 0.04(2) 0.10(4) 0.06(3) 0.02(3) -0.01(2) 0.00(2)
C4 0.04(3) 0.09(4) 0.07(3) 0.00(3) 0.02(2) -0.01(2)
C6 0.06(3) 0.06(3) 0.18(6) -0.07(3) 0.06(3) -0.03(2)
C8 0.13(4) 0.03(2) 0.04(2) 0.001(18) 0.03(2) -0.05(3)
C12 0.10(4) 0.07(3) 0.05(2) 0.00(2) 0.04(2) -0.04(3)
C13 0.08(3) 0.07(3) 0.06(3) -0.03(2) 0.01(2) 0.00(3)
C14 0.06(3) 0.07(3) 0.05(2) -0.01(2) 0.03(2) 0.01(2)
C15 0.11(4) 0.01(2) 0.09(3) -0.01(2) -0.03(3) 0.01(2)
C16 0.07(4) 0.07(3) 0.08(3) -0.01(3) -0.03(3) -0.03(3)
C17 0.05(3) 0.14(6) 0.10(4) 0.01(4) 0.01(3) -0.05(4)
C18 0.08(4) 0.07(4) 0.10(4) 0.01(3) 0.03(3) 0.04(3)
C20 0.11(5) 0.04(3) 0.10(4) 0.04(3) 0.05(3) 0.01(3)
C22 0.10(5) 0.07(4) 0.14(5) -0.07(4) -0.01(4) -0.01(3)
C23 0.11(5) 0.07(3) 0.08(4) 0.00(3) 0.01(3) -0.03(3)
C24 0.23(10) 0.06(4) 0.08(4) 0.03(3) 0.05(5) -0.03(5)
C25 0.09(4) 0.07(3) 0.05(3) 0.02(2) 0.03(3) -0.02(3)
C27 0.10(4) 0.04(2) 0.06(3) 0.01(2) 0.02(2) 0.01(2)
C29 0.04(3) 0.11(4) 0.04(2) -0.02(2) 0.036(19) -0.02(2)
C30 0.10(4) 0.03(2) 0.07(3) -0.01(2) 0.02(3) 0.03(2)
C31 0.09(4) 0.05(3) 0.06(3) -0.01(2) 0.02(3) 0.02(3)
C32 0.07(3) 0.011(16) 0.05(2) 0.007(15) 0.001(19) -0.014(17)
C33 0.07(3) 0.06(3) 0.05(2) 0.01(2) 0.04(2) 0.03(2)
C34 0.09(4) 0.09(4) 0.018(19) 0.01(2) 0.009(19) 0.00(3)
C1 0.15(6) 0.08(4) 0.07(3) 0.05(3) 0.07(3) 0.06(4)
B4 0.12(5) 0.03(2) 0.02(2) 0.003(18) 0.02(2) -0.02(3)
B5 0.06(3) 0.07(4) 0.05(3) -0.03(2) -0.02(2) 0.00(3)
B6 0.02(2) 0.10(4) 0.025(19) -0.04(2) 0.017(15) -0.01(2)
B9 0.05(3) 0.05(3) 0.05(3) 0.01(2) 0.01(2) -0.02(2)
B10 0.07(4) 0.05(3) 0.09(4) -0.01(3) 0.05(3) -0.01(3)
B11 0.14(5) 0.03(2) 0.04(2) -0.02(2) 0.06(3) -0.04(3)
B12 0.15(6) 0.02(2) 0.02(2) 0.013(17) 0.03(2) 0.04(3)

loop_
_atom_type_symbol
_atom_type_description
_atom_type_scat_dispersion_real
_atom_type_scat_dispersion_imag
_atom_type_scat_source
C C 0.0033 0.0016 'International Tables Vol C Tables 4.2.6.8 and 6.1.1.4'
H H 0.0000 0.0000 'International Tables Vol C Tables 4.2.6.8 and 6.1.1.4'
P P 0.1023 0.0942 'International Tables Vol C Tables 4.2.6.8 and 6.1.1.4'
B B 0.0013 0.0007 'International Tables Vol C Tables 4.2.6.8 and 6.1.1.4'
Cl Cl 0.1484 0.1585 'International Tables Vol C Tables 4.2.6.8 and 6.1.1.4'
Ir Ir -1.4442 7.9887 'International Tables Vol C Tables 4.2.6.8 and 6.1.1.4'
F F 0.0171 0.0103 'International Tables Vol C Tables 4.2.6.8 and 6.1.1.4'

loop_
_geom_angle_atom_site_label_1
_geom_angle_atom_site_label_2
_geom_angle_atom_site_label_3
_geom_angle
_geom_angle_site_symmetry_1
_geom_angle_site_symmetry_3
_geom_angle_publ_flag
P2 Ir P1 157.1(4) . . ?
P2 Ir Cl2 93.9(4) . . ?
P1 Ir Cl2 97.2(4) . . ?
P2 Ir Cl1 104.7(3) . . ?
P1 Ir Cl1 96.0(3) . . ?
Cl2 Ir Cl1 85.8(3) . . ?
C14 P1 C2 104.0(15) . . ?
C14 P1 C8 106.0(13) . . ?
C2 P1 C8 101.4(15) . . ?
C14 P1 Ir 114.0(10) . . ?
C2 P1 Ir 119.8(12) . . ?
C8 P1 Ir 110.2(11) . . ?
C32 P2 C26 103.4(13) . . ?
C32 P2 C20 100.6(13) . . ?
C26 P2 C20 103.7(15) . . ?
C32 P2 Ir 124.1(9) . . ?
C26 P2 Ir 113.1(10) . . ?
C20 P2 Ir 109.6(12) . . ?
B8 Cl2 Ir 106.3(15) . . ?
B7 Cl1 Ir 104(2) . . ?
C3 C2 C7 120.0 . . ?
C3 C2 P1 119.4(16) . . ?
C7 C2 P1 120.6(16) . . ?
C4 C3 C2 120.0 . . ?
C4 C3 H3 120.0 . . ?
C2 C3 H3 120.0 . . ?
C3 C4 C5 120.0 . . ?
C3 C4 H4 120.0 . . ?
C5 C4 H4 120.0 . . ?
C6 C5 C4 120.0 . . ?
C6 C5 H5 120.0 . . ?
C4 C5 H5 120.0 . . ?
C7 C6 C5 120.0 . . ?
C7 C6 H6 120.0 . . ?
C5 C6 H6 120.0 . . ?
C6 C7 C2 120.0 . . ?
C6 C7 H7 120.0 . . ?
C2 C7 H7 120.0 . . ?
C9 C8 C13 120.0 . . ?
C9 C8 P1 116.9(15) . . ?
C13 C8 P1 123.0(15) . . ?
C8 C9 C10 120.0 . . ?
C8 C9 H9 120.0 . . ?
C10 C9 H9 120.0 . . ?
C11 C10 C9 120.0 . . ?
C11 C10 H10 120.0 . . ?
C9 C10 H10 120.0 . . ?
C10 C11 C12 120.0 . . ?
C10 C11 H11 120.0 . . ?
C12 C11 H11 120.0 . . ?
C11 C12 C13 120.0 . . ?
C11 C12 H12 120.0 . . ?
C13 C12 H12 120.0 . . ?
C12 C13 C8 120.0 . . ?
C12 C13 H13 120.0 . . ?
C8 C13 H13 120.0 . . ?
C15 C14 C19 120.0 . . ?
C15 C14 P1 122.3(14) . . ?
C19 C14 P1 117.5(14) . . ?
C16 C15 C14 120.0 . . ?
C16 C15 H15 120.0 . . ?
C14 C15 H15 120.0 . . ?
C15 C16 C17 120.0 . . ?
C15 C16 H16 120.0 . . ?
C17 C16 H16 120.0 . . ?
C18 C17 C16 120.0 . . ?
C18 C17 H17 120.0 . . ?
C16 C17 H17 120.0 . . ?
C17 C18 C19 120.0 . . ?
C17 C18 H18 120.0 . . ?
C19 C18 H18 120.0 . . ?
C18 C19 C14 120.0 . . ?
C18 C19 H19 120.0 . . ?
C14 C19 H19 120.0 . . ?
C21 C20 C25 120.0 . . ?
C21 C20 P2 119(2) . . ?
C25 C20 P2 120(2) . . ?
C22 C21 C20 120.0 . . ?
C22 C21 H21 120.0 . . ?
C20 C21 H21 120.0 . . ?
C21 C22 C23 120.0 . . ?
C21 C22 H22 120.0 . . ?
C23 C22 H22 120.0 . . ?
C24 C23 C22 120.0 . . ?
C24 C23 H23 120.0 . . ?
C22 C23 H23 120.0 . . ?
C23 C24 C25 120.0 . . ?
C23 C24 H24 120.0 . . ?
C25 C24 H24 120.0 . . ?
C24 C25 C20 120.0 . . ?
C24 C25 H25 120.0 . . ?
C20 C25 H25 120.0 . . ?
C27 C26 C31 120.0 . . ?
C27 C26 P2 117.0(15) . . ?
C31 C26 P2 122.9(15) . . ?
C28 C27 C26 120.0 . . ?
C28 C27 H27 120.0 . . ?
C26 C27 H27 120.0 . . ?
C27 C28 C29 120.0 . . ?
C27 C28 H28 120.0 . . ?
C29 C28 H28 120.0 . . ?
C30 C29 C28 120.0 . . ?
C30 C29 H29 120.0 . . ?
C28 C29 H29 120.0 . . ?
C31 C30 C29 120.0 . . ?
C31 C30 H30 120.0 . . ?
C29 C30 H30 120.0 . . ?
C30 C31 C26 120.0 . . ?
C30 C31 H31 120.0 . . ?
C26 C31 H31 120.0 . . ?
C33 C32 C37 120.0 . . ?
C33 C32 P2 121.6(13) . . ?
C37 C32 P2 118.1(13) . . ?
C32 C33 C34 120.0 . . ?
C32 C33 H33 120.0 . . ?
C34 C33 H33 120.0 . . ?
C35 C34 C33 120.0 . . ?
C35 C34 H34 120.0 . . ?
C33 C34 H34 120.0 . . ?
C36 C35 C34 120.0 . . ?
C36 C35 H35 120.0 . . ?
C34 C35 H35 120.0 . . ?
C35 C36 C37 120.0 . . ?
C35 C36 H36 120.0 . . ?
C37 C36 H36 120.0 . . ?
C36 C37 C32 120.0 . . ?
C36 C37 H37 120.0 . . ?
C32 C37 H37 120.0 . . ?
B3 C1 B2 61(4) . . ?
B3 C1 B5 120(4) . . ?
B2 C1 B5 120(4) . . ?
B3 C1 B4 64(3) . . ?
B2 C1 B4 115(5) . . ?
B5 C1 B4 65(3) . . ?
B3 C1 B6 114(4) . . ?
B2 C1 B6 63(3) . . ?
B5 C1 B6 66(3) . . ?
B4 C1 B6 117(4) . . ?
B3 C1 H1 117.9 . . ?
B2 C1 H1 117.2 . . ?
B5 C1 H1 112.0 . . ?
B4 C1 H1 116.7 . . ?
B6 C1 H1 116.9 . . ?
C1 B2 B3 59(3) . . ?
C1 B2 B6 60(3) . . ?
B3 B2 B6 110(4) . . ?
C1 B2 B7 102(4) . . ?
B3 B2 B7 58(3) . . ?
B6 B2 B7 106(4) . . ?
C1 B2 B11 109(4) . . ?
B3 B2 B11 109(4) . . ?
B6 B2 B11 65(3) . . ?
B7 B2 B11 57(3) . . ?
C1 B2 H2A 123.9 . . ?
B3 B2 H2A 121.3 . . ?
B6 B2 H2A 119.5 . . ?
B7 B2 H2A 126.6 . . ?
B11 B2 H2A 119.6 . . ?
C1 B3 B2 60(3) . . ?
C1 B3 B7 108(4) . . ?
B2 B3 B7 66(3) . . ?
C1 B3 B4 59(3) . . ?
B2 B3 B4 111(4) . . ?
B7 B3 B4 106(4) . . ?
C1 B3 B8 103(4) . . ?
B2 B3 B8 111(4) . . ?
B7 B3 B8 58(3) . . ?
B4 B3 B8 57(3) . . ?
C1 B3 H3A 124.2 . . ?
B2 B3 H3A 117.1 . . ?
B7 B3 H3A 121.1 . . ?
B4 B3 H3A 122.9 . . ?
B8 B3 H3A 124.6 . . ?
B8 B4 C1 106(4) . . ?
B8 B4 B3 62(3) . . ?
C1 B4 B3 57(3) . . ?
B8 B4 B5 112(4) . . ?
C1 B4 B5 57(3) . . ?
B3 B4 B5 107(3) . . ?
B8 B4 B9 61(3) . . ?
C1 B4 B9 105(3) . . ?
B3 B4 B9 110(4) . . ?
B5 B4 B9 63(3) . . ?
B8 B4 H4A 120.0 . . ?
C1 B4 H4A 126.4 . . ?
B3 B4 H4A 121.3 . . ?
B5 B4 H4A 120.4 . . ?
B9 B4 H4A 121.0 . . ?
C1 B5 B10 103(4) . . ?
C1 B5 B4 58(3) . . ?
B10 B5 B4 108(4) . . ?
C1 B5 B6 58(3) . . ?
B10 B5 B6 57(3) . . ?
B4 B5 B6 105(3) . . ?
C1 B5 B9 102(3) . . ?
B10 B5 B9 61(3) . . ?
B4 B5 B9 59(3) . . ?
B6 B5 B9 104(3) . . ?
C1 B5 H5A 125.7 . . ?
B10 B5 H5A 122.3 . . ?
B4 B5 H5A 122.1 . . ?
B6 B5 H5A 124.9 . . ?
B9 B5 H5A 123.9 . . ?
C1 B6 B10 104(3) . . ?
C1 B6 B2 57(3) . . ?
B10 B6 B2 115(3) . . ?
C1 B6 B5 56(3) . . ?
B10 B6 B5 59(3) . . ?
B2 B6 B5 107(3) . . ?
C1 B6 B11 104(3) . . ?
B10 B6 B11 69(3) . . ?
B2 B6 B11 61(2) . . ?
B5 B6 B11 113(3) . . ?
C1 B6 H6A 128.2 . . ?
B10 B6 H6A 117.7 . . ?
B2 B6 H6A 120.5 . . ?
B5 B6 H6A 122.4 . . ?
B11 B6 H6A 118.0 . . ?
B8 B7 B12 63(3) . . ?
B8 B7 B3 63(3) . . ?
B12 B7 B3 111(5) . . ?
B8 B7 B11 115(4) . . ?
B12 B7 B11 62(3) . . ?
B3 B7 B11 111(4) . . ?
B8 B7 Cl1 123(4) . . ?
B12 B7 Cl1 120(4) . . ?
B3 B7 Cl1 123(4) . . ?
B11 B7 Cl1 114(4) . . ?
B8 B7 B2 107(4) . . ?
B12 B7 B2 107(4) . . ?
B3 B7 B2 56(3) . . ?
B11 B7 B2 62(3) . . ?
Cl1 B7 B2 122(4) . . ?
B4 B8 B7 110(3) . . ?
B4 B8 B9 63(3) . . ?
B7 B8 B9 110(4) . . ?
B4 B8 B12 110(3) . . ?
B7 B8 B12 59(3) . . ?
B9 B8 B12 60(3) . . ?
B4 B8 B3 61(3) . . ?
B7 B8 B3 59(3) . . ?
B9 B8 B3 111(3) . . ?
B12 B8 B3 106(3) . . ?
B4 B8 Cl2 126(3) . . ?
B7 B8 Cl2 117(3) . . ?
B9 B8 Cl2 119(3) . . ?
B12 B8 Cl2 117(3) . . ?
B3 B8 Cl2 125(3) . . ?
B8 B9 Cl3 125(3) . . ?
B8 B9 B12 60(2) . . ?
Cl3 B9 B12 128(3) . . ?
B8 B9 B4 56(3) . . ?
Cl3 B9 B4 121(3) . . ?
B12 B9 B4 104(3) . . ?
B8 B9 B10 110(3) . . ?
Cl3 B9 B10 122(3) . . ?
B12 B9 B10 65(3) . . ?
B4 B9 B10 104(3) . . ?
B8 B9 B5 104(3) . . ?
Cl3 B9 B5 118(3) . . ?
B12 B9 B5 107(3) . . ?
B4 B9 B5 58(3) . . ?
B10 B9 B5 56(3) . . ?
B6 B10 Cl4 129(4) . . ?
B6 B10 B5 64(3) . . ?
Cl4 B10 B5 129(4) . . ?
B6 B10 B9 110(4) . . ?
Cl4 B10 B9 120(4) . . ?
B5 B10 B9 62(3) . . ?
B6 B10 B12 101(3) . . ?
Cl4 B10 B12 117(4) . . ?
B5 B10 B12 105(3) . . ?
B9 B10 B12 55(3) . . ?
B6 B10 B11 61(3) . . ?
Cl4 B10 B11 118(3) . . ?
B5 B10 B11 110(4) . . ?
B9 B10 B11 101(3) . . ?
B12 B10 B11 53(3) . . ?
Cl5 B11 B7 136(4) . . ?
Cl5 B11 B12 127(4) . . ?
B7 B11 B12 57(3) . . ?
Cl5 B11 B2 129(3) . . ?
B7 B11 B2 61(3) . . ?
B12 B11 B2 103(3) . . ?
Cl5 B11 B6 118(3) . . ?
B7 B11 B6 101(4) . . ?
B12 B11 B6 99(3) . . ?
B2 B11 B6 55(3) . . ?
Cl5 B11 B10 117(3) . . ?
B7 B11 B10 102(3) . . ?
B12 B11 B10 60(3) . . ?
B2 B11 B10 96(4) . . ?
B6 B11 B10 50(3) . . ?
B7 B12 B8 58(3) . . ?
B7 B12 B9 108(4) . . ?
B8 B12 B9 60(3) . . ?
B7 B12 B11 61(3) . . ?
B8 B12 B11 110(3) . . ?
B9 B12 B11 117(4) . . ?
B7 B12 Cl6 127(5) . . ?
B8 B12 Cl6 124(3) . . ?
B9 B12 Cl6 114(3) . . ?
B11 B12 Cl6 119(4) . . ?
B7 B12 B10 110(4) . . ?
B8 B12 B10 105(4) . . ?
B9 B12 B10 59(3) . . ?
B11 B12 B10 67(3) . . ?
Cl6 B12 B10 118(3) . . ?
C41 C40 C45 120.0 . . ?
C41 C40 F 105(6) . . ?
C45 C40 F 135(6) . . ?
C40 C41 C42 120.0 . . ?
C40 C41 H41 120.0 . . ?
C42 C41 H41 120.0 . . ?
C43 C42 C41 120.0 . . ?
C43 C42 H42 120.0 . . ?
C41 C42 H42 120.0 . . ?
C44 C43 C42 120.0 . . ?
C44 C43 H43 120.0 . . ?
C42 C43 H43 120.0 . . ?
C43 C44 C45 120.0 . . ?
C43 C44 H44 120.0 . . ?
C45 C44 H44 120.0 . . ?
C44 C45 C40 120.0 . . ?
C44 C45 H45 120.0 . . ?
C40 C45 H45 120.0 . . ?

loop_
_geom_bond_atom_site_label_1
_geom_bond_atom_site_label_2
_geom_bond_distance
_geom_bond_site_symmetry_2
_geom_bond_publ_flag
Ir P2 2.328(11) . ?
Ir P1 2.333(12) . ?
Ir Cl2 2.567(10) . ?
Ir Cl1 2.582(9) . ?
P1 C14 1.79(2) . ?
P1 C2 1.83(3) . ?
P1 C8 1.89(2) . ?
P2 C32 1.827(19) . ?
P2 C26 1.84(2) . ?
P2 C20 1.91(3) . ?
Cl2 B8 1.83(4) . ?
Cl1 B7 1.81(7) . ?
Cl6 B12 1.80(5) . ?
Cl3 B9 1.79(4) . ?
Cl4 B10 1.74(6) . ?
Cl5 B11 1.63(5) . ?
C2 C3 1.3900 . ?
C2 C7 1.3900 . ?
C3 C4 1.3900 . ?
C3 H3 0.9500 . ?
C4 C5 1.3900 . ?
C4 H4 0.9500 . ?
C5 C6 1.3900 . ?
C5 H5 0.9500 . ?
C6 C7 1.3900 . ?
C6 H6 0.9500 . ?
C7 H7 0.9500 . ?
C8 C9 1.3900 . ?
C8 C13 1.3900 . ?
C9 C10 1.3900 . ?
C9 H9 0.9500 . ?
C10 C11 1.3900 . ?
C10 H10 0.9500 . ?
C11 C12 1.3900 . ?
C11 H11 0.9500 . ?
C12 C13 1.3900 . ?
C12 H12 0.9500 . ?
C13 H13 0.9500 . ?
C14 C15 1.3900 . ?
C14 C19 1.3900 . ?
C15 C16 1.3900 . ?
C15 H15 0.9500 . ?
C16 C17 1.3900 . ?
C16 H16 0.9500 . ?
C17 C18 1.3900 . ?
C17 H17 0.9500 . ?
C18 C19 1.3900 . ?
C18 H18 0.9500 . ?
C19 H19 0.9500 . ?
C20 C21 1.3900 . ?
C20 C25 1.3900 . ?
C21 C22 1.3900 . ?
C21 H21 0.9500 . ?
C22 C23 1.3900 . ?
C22 H22 0.9500 . ?
C23 C24 1.3900 . ?
C23 H23 0.9500 . ?
C24 C25 1.3900 . ?
C24 H24 0.9500 . ?
C25 H25 0.9500 . ?
C26 C27 1.3900 . ?
C26 C31 1.3900 . ?
C27 C28 1.3900 . ?
C27 H27 0.9500 . ?
C28 C29 1.3900 . ?
C28 H28 0.9500 . ?
C29 C30 1.3900 . ?
C29 H29 0.9500 . ?
C30 C31 1.3900 . ?
C30 H30 0.9500 . ?
C31 H31 0.9500 . ?
C32 C33 1.3900 . ?
C32 C37 1.3900 . ?
C33 C34 1.3900 . ?
C33 H33 0.9500 . ?
C34 C35 1.3900 . ?
C34 H34 0.9500 . ?
C35 C36 1.3900 . ?
C35 H35 0.9500 . ?
C36 C37 1.3900 . ?
C36 H36 0.9500 . ?
C37 H37 0.9500 . ?
C1 B3 1.66(9) . ?
C1 B2 1.67(8) . ?
C1 B5 1.68(8) . ?
C1 B4 1.70(5) . ?
C1 B6 1.71(6) . ?
C1 H1 1.1200 . ?
B2 B3 1.69(7) . ?
B2 B6 1.77(7) . ?
B2 B7 1.86(8) . ?
B2 B11 1.89(8) . ?
B2 H2A 1.1200 . ?
B3 B7 1.73(8) . ?
B3 B4 1.77(7) . ?
B3 B8 1.79(7) . ?
B3 H3A 1.1200 . ?
B4 B8 1.69(8) . ?
B4 B5 1.81(6) . ?
B4 B9 1.83(7) . ?
B4 H4A 1.1200 . ?
B5 B10 1.78(8) . ?
B5 B6 1.85(7) . ?
B5 B9 1.90(7) . ?
B5 H5A 1.1200 . ?
B6 B10 1.73(8) . ?
B6 B11 1.96(8) . ?
B6 H6A 1.1200 . ?
B7 B8 1.70(8) . ?
B7 B12 1.73(8) . ?
B7 B11 1.80(7) . ?
B8 B9 1.78(6) . ?
B8 B12 1.79(6) . ?
B9 B12 1.79(8) . ?
B9 B10 1.88(7) . ?
B10 B12 1.98(9) . ?
B10 B11 2.09(7) . ?
B11 B12 1.80(6) . ?
C40 C41 1.3900 . ?
C40 C45 1.3900 . ?
C40 F 1.40(8) . ?
C41 C42 1.3900 . ?
C41 H41 0.9500 . ?
C42 C43 1.3900 . ?
C42 H42 0.9500 . ?
C43 C44 1.3900 . ?
C43 H43 0.9500 . ?
C44 C45 1.3900 . ?
C44 H44 0.9500 . ?
C45 H45 0.9500 . ?
